data_9001242
loop_
_publ_author_name
'Makino, K.'
'Tomita, K.'

_publ_section_title
;
 Cation distribution in the octahedral sites of hornblendes
 sample O-H from Obira, Japan
;
_journal_name_full 'American Mineralogist'
_journal_page_first 1097
_journal_page_last 1105
_journal_volume 74
_journal_year 1989
_chemical_formula_sum 'Al1.68 Ca2 Fe4.45 H2 Mg0.55 Na3.96 O24 Si6.32'
_chemical_name_mineral Hastingsite
_space_group_IT_number 12
_symmetry_space_group_name_Hall '-C 2y'
_symmetry_space_group_name_H-M 'C 1 2/m 1'
_cell_angle_alpha 90
_cell_angle_beta 104.97
_cell_angle_gamma 90
_cell_formula_units_Z 2
_cell_length_a 9.967
_cell_length_b 18.269
_cell_length_c 5.347
_cell_volume 940.576
_database_code_amcsd 0001269
_exptl_crystal_density_diffrn 3.679
_cod_original_formula_sum 'Si6.32 Al1.68 (Mg.55 Fe4.45) Ca2 Na3.96 O24 H2'
_cod_database_code 9001242

loop_
_space_group_symop_operation_xyz
x,y,z
1/2+x,1/2+y,z
x,-y,z
1/2+x,1/2-y,z
-x,y,-z
1/2-x,1/2+y,-z
-x,-y,-z
1/2-x,1/2-y,-z

loop_
_atom_site_label
_atom_site_fract_x
_atom_site_fract_y
_atom_site_fract_z
_atom_site_occupancy
_atom_site_U_iso_or_equiv
_atom_site_type_symbol
_atom_site_attached_hydrogens
Si1 0.27740 0.08460 0.29580 0.58000 0.00570 Si 0
Al1 0.27740 0.08460 0.29580 0.42000 0.00570 Al 0
Si2 0.29150 0.17170 0.80890 1.00000 0.00659 Si 0
Mg1 0.00000 0.09150 0.50000 0.06000 0.00671 Mg 0
Fe1 0.00000 0.09150 0.50000 0.94000 0.00671 Fe 0
Mg2 0.00000 0.17870 0.00000 0.15000 0.00469 Mg 0
Fe2 0.00000 0.17870 0.00000 0.85000 0.00469 Fe 0
Mg3 0.00000 0.00000 0.00000 0.13000 0.00481 Mg 0
Fe3 0.00000 0.00000 0.00000 0.87000 0.00481 Fe 0
Ca4 0.00000 0.28060 0.50000 1.00000 0.01153 Ca 0
NaAm 0.03650 0.50000 0.04720 0.99000 0.02204 Na 0
NaA2 0.00000 0.47560 0.00000 0.99000 0.02444 Na 0
O1 0.10480 0.08960 0.21160 1.00000 0.00697 O 0
O2 0.12270 0.17630 0.72970 1.00000 0.00963 O 0
O-H3 0.12350 0.00000 0.71400 1.00000 0.01444 O 1
O4 0.36610 0.24780 0.78930 1.00000 0.01317 O 0
O5 0.34420 0.13630 0.09910 1.00000 0.01330 O 0
O6 0.33970 0.11980 0.59200 1.00000 0.01203 O 0
O7 0.32990 0.00000 0.29280 1.00000 0.01393 O 0

loop_
_cod_changelog_entry_id
_cod_changelog_entry_author
_cod_changelog_entry_date
_cod_changelog_entry_text
1
;cod-tools version 3.8.0
Id: cif_guess_AMCSD_atom_types 9574 2023-05-10 09:00:05Z saulius
;
2023-05-10T18:47:12+03:00
;Derived atom types and hydrogen counts
from atom names that follow the AMCSD naming convention
(Wat == water, O-H == hydroxyl).
;

loop_
_cod_related_entry_id
_cod_related_entry_database
_cod_related_entry_code
1 AMCSD 0001269
